data_1521094
loop_
_publ_author_name
'Green, M.A.'
'Day, P.'
'Prassides, K.'
'Neumann, D.A.'

_publ_section_title
;
 Structure of the n=2 and n=infinity member of the Ruddlesden-Popper
 series, Srn+1 Snn O3n+1
;
_journal_name_full 'International Journal of Inorganic Materials'
_journal_page_first 35
_journal_page_last 41
_journal_volume 2
_journal_year 2000
_chemical_formula_sum 'O7 Sn2 Sr3'
_chemical_name_systematic 'Sr3 Sn2 O7'
_space_group_IT_number 63
_symmetry_space_group_name_Hall '-C 2c 2'
_symmetry_space_group_name_H-M 'C m c m'
_cell_angle_alpha 90
_cell_angle_beta 90
_cell_angle_gamma 90
_cell_formula_units_Z 4
_cell_length_a 20.688
_cell_length_b 5.736
_cell_length_c 5.71
_cell_volume 677.585
_citation_journal_id_ASTM IJIMCR
_cod_data_source_file Green_IJIMCR_2000_1688.cif
_cod_data_source_block O7Sn2Sr3
_cod_database_code 1521094

loop_
_symmetry_equiv_pos_as_xyz
x,y,z
-x,-y,z+1/2
x,-y,-z
-x,y,-z+1/2
-x,-y,-z
x,y,-z-1/2
-x,y,z
x,-y,z-1/2
x+1/2,y+1/2,z
-x+1/2,-y+1/2,z+1/2
x+1/2,-y+1/2,-z
-x+1/2,y+1/2,-z+1/2
-x+1/2,-y+1/2,-z
x+1/2,y+1/2,-z-1/2
-x+1/2,y+1/2,z
x+1/2,-y+1/2,z-1/2

loop_
_atom_site_label
_atom_site_type_symbol
_atom_site_fract_x
_atom_site_fract_y
_atom_site_fract_z
_atom_site_occupancy
_atom_site_U_iso_or_equiv
Sr2 Sr+2 0.6879 0.261 0.75 1 0.0
O4 O-2 0.5873 0.5 0.5 1 0.0
Sn1 Sn+4 0.5973 0.749 0.75 1 0.0
O1 O-2 0.5 0.805 0.75 1 0.0
O2 O-2 0.6967 0.712 0.75 1 0.0
Sr1 Sr+2 0.5 0.259 0.75 1 0.0
O3 O-2 0.3939 0 0 1 0.0
